data_2021120
loop_
_publ_author_name
'Chen, Xiang'
'Zhang, Cong'
'Bai, Yang'
'Guo, Zhaoqi'
'Yao, Yanru'
'Song, Jirong'
'Ma, Haixia'

_publ_section_title
;
 Synthesis, crystal structure and thermal properties of an unsymmetrical
 1,2,4,5-tetrazine energetic derivative
;
_journal_coeditor_code QS3070
_journal_issue 6
_journal_name_full 'Acta Crystallographica Section C'
_journal_page_first
;
;
_journal_paper_doi 10.1107/S2053229618006617
_journal_volume 74
_journal_year 2018
_chemical_formula_iupac 'C14 H14 N8 O'
_chemical_formula_moiety 'C14 H14 N8 O'
_chemical_formula_sum 'C14 H14 N8 O'
_chemical_formula_weight 310.33
_chemical_name_systematic
4-({2-[6-(3,5-Dimethyl-1<i>H</i>-pyrazol-1-yl)-1,2,4,5-tetrazin-3-yl]hydrazin-1-ylidene}methyl)phenol
_space_group_crystal_system monoclinic
_space_group_IT_number 14
_space_group_name_Hall '-P 2ybc'
_space_group_name_H-M_alt 'P 1 21/c 1'
_symmetry_space_group_name_Hall '-P 2ybc'
_symmetry_space_group_name_H-M 'P 1 21/c 1'
_atom_sites_solution_hydrogens geom
_cell_angle_alpha 90
_cell_angle_beta 95.860(6)
_cell_angle_gamma 90
_cell_formula_units_Z 4
_cell_length_a 5.8043(16)
_cell_length_b 31.562(9)
_cell_length_c 7.898(2)
_cell_measurement_reflns_used 1328
_cell_measurement_temperature 296(2)
_cell_measurement_theta_max 23.31
_cell_measurement_theta_min 2.67
_cell_volume 1439.3(7)
_computing_cell_refinement
;
SAINT (Bruker, 2009)
;
_computing_data_collection
;
APEX2 (Bruker, 2009)
;
_computing_data_reduction
;
SAINT (Bruker, 2009)
;
_computing_molecular_graphics
;
OLEX2 (Dolomanov <i>et al.</i>,  2009)
;
_computing_publication_material
;
OLEX2 (Dolomanov <i>et al.</i>,  2009)
;
_computing_structure_refinement
;
SHELXL2014 (Sheldrick, 2015)
;
_computing_structure_solution
;
SHELXS97 (Sheldrick, 2008b)
;
_diffrn_ambient_temperature 296.15
_diffrn_measured_fraction_theta_full 0.998
_diffrn_measured_fraction_theta_max 0.998
_diffrn_measurement_device_type 'Bruker APEXII CCD'
_diffrn_measurement_method '\f and \w scans'
_diffrn_radiation_monochromator graphite
_diffrn_radiation_type MoK\a
_diffrn_radiation_wavelength 0.71073
_diffrn_reflns_av_R_equivalents 0.0394
_diffrn_reflns_limit_h_max 6
_diffrn_reflns_limit_h_min -6
_diffrn_reflns_limit_k_max 36
_diffrn_reflns_limit_k_min -37
_diffrn_reflns_limit_l_max 8
_diffrn_reflns_limit_l_min -9
_diffrn_reflns_number 7247
_diffrn_reflns_theta_full 25.099
_diffrn_reflns_theta_max 25.099
_diffrn_reflns_theta_min 2.581
_diffrn_standards_number 0
_exptl_absorpt_coefficient_mu 0.100
_exptl_absorpt_correction_T_max 0.7455
_exptl_absorpt_correction_T_min 0.6786
_exptl_absorpt_correction_type multi-scan
_exptl_absorpt_process_details
;
(SADABS; Sheldrick, 2008a)
;
_exptl_crystal_colour red
_exptl_crystal_density_diffrn 1.432
_exptl_crystal_density_method 'not measured'
_exptl_crystal_description block
_exptl_crystal_F_000 648
_exptl_crystal_size_max 0.356
_exptl_crystal_size_mid 0.273
_exptl_crystal_size_min 0.134
_refine_diff_density_max 0.361
_refine_diff_density_min -0.353
_refine_ls_extinction_method none
_refine_ls_goodness_of_fit_ref 1.050
_refine_ls_hydrogen_treatment constr
_refine_ls_matrix_type full
_refine_ls_number_parameters 209
_refine_ls_number_reflns 2552
_refine_ls_number_restraints 0
_refine_ls_restrained_S_all 1.050
_refine_ls_R_factor_all 0.0961
_refine_ls_R_factor_gt 0.0585
_refine_ls_shift/su_max 0.000
_refine_ls_shift/su_mean 0.000
_refine_ls_structure_factor_coef Fsqd
_refine_ls_weighting_details 'w=1/[\s^2^(Fo^2^)+(0.0822P)^2^+0.8073P] where P=(Fo^2^+2Fc^2^)/3'
_refine_ls_weighting_scheme calc
_refine_ls_wR_factor_gt 0.1544
_refine_ls_wR_factor_ref 0.1787
_reflns_number_gt 1640
_reflns_number_total 2552
_reflns_threshold_expression 'I > 2\s(I)'
_cod_data_source_file qs3070sup1.cif
_cod_data_source_block I
_cod_database_code 2021120
_shelx_space_group_comment
;
The symmetry employed for this shelxl refinement is uniquely defined
by the following loop, which should always be used as a source of
symmetry information in preference to the above space-group names.
They are only intended as comments.
;
_shelx_estimated_absorpt_t_min 0.965
_shelx_estimated_absorpt_t_max 0.987

loop_
_space_group_symop_operation_xyz
'x, y, z'
'-x, y+1/2, -z+1/2'
'-x, -y, -z'
'x, -y-1/2, z-1/2'

loop_
_atom_site_type_symbol
_atom_site_label
_atom_site_fract_x
_atom_site_fract_y
_atom_site_fract_z
_atom_site_U_iso_or_equiv
_atom_site_adp_type
_atom_site_calc_flag
_atom_site_occupancy
N N1 0.4725(4) 0.17854(8) 0.9759(4) 0.0458(7) Uani d 1
N N2 0.6592(4) 0.15510(8) 1.0433(3) 0.0394(6) Uani d 1
N N3 0.4779(4) 0.09682(8) 0.9071(3) 0.0437(7) Uani d 1
N N4 0.4834(4) 0.05731(8) 0.8544(3) 0.0435(7) Uani d 1
N N5 0.8530(4) 0.08987(8) 1.0552(3) 0.0397(6) Uani d 1
N N6 0.8598(4) 0.04984(8) 1.0057(3) 0.0403(7) Uani d 1
N N7 0.7035(4) -0.00418(8) 0.8395(4) 0.0438(7) Uani d 1
H H7 0.8273 -0.0184 0.8694 0.053 Uiso calc 1
N N8 0.5285(4) -0.02186(8) 0.7307(3) 0.0424(7) Uani d 1
O O1 -0.0617(4) -0.15167(8) 0.2356(3) 0.0628(7) Uani d 1
H H1 -0.1797 -0.1384 0.2040 0.094 Uiso calc 1
C C1 0.3394(7) 0.25160(11) 0.9954(5) 0.0625(11) Uani d 1
H H1A 0.3935 0.2772 1.0518 0.094 Uiso calc 1
H H1B 0.3227 0.2561 0.8745 0.094 Uiso calc 1
H H1C 0.1922 0.2439 1.0318 0.094 Uiso calc 1
C C2 0.5100(5) 0.21682(10) 1.0389(4) 0.0450(8) Uani d 1
C C3 0.7182(6) 0.21879(10) 1.1458(5) 0.0499(9) Uani d 1
H H3 0.7801 0.2425 1.2040 0.060 Uiso calc 1
C C4 0.8124(5) 0.17896(9) 1.1475(4) 0.0416(8) Uani d 1
C C5 1.0308(6) 0.16287(11) 1.2399(5) 0.0542(9) Uani d 1
H H5A 1.0485 0.1334 1.2147 0.081 Uiso calc 1
H H5B 1.1597 0.1784 1.2046 0.081 Uiso calc 1
H H5C 1.0254 0.1664 1.3602 0.081 Uiso calc 1
C C6 0.6658(5) 0.11239(9) 0.9989(4) 0.0355(7) Uani d 1
C C7 0.6805(5) 0.03535(9) 0.8988(4) 0.0365(7) Uani d 1
C C8 0.5669(5) -0.05909(10) 0.6790(4) 0.0414(8) Uani d 1
H H8 0.7065 -0.0722 0.7158 0.050 Uiso calc 1
C C9 0.3971(5) -0.08178(9) 0.5631(4) 0.0391(7) Uani d 1
C C10 0.4444(5) -0.12280(10) 0.5134(4) 0.0457(8) Uani d 1
H H10 0.5838 -0.1353 0.5550 0.055 Uiso calc 1
C C11 0.2902(6) -0.14537(10) 0.4042(4) 0.0486(8) Uani d 1
H H11 0.3260 -0.1728 0.3723 0.058 Uiso calc 1
C C12 0.0809(5) -0.12707(11) 0.3418(4) 0.0442(8) Uani d 1
C C13 0.0292(5) -0.08607(10) 0.3881(4) 0.0442(8) Uani d 1
H H13 -0.1101 -0.0737 0.3454 0.053 Uiso calc 1
C C14 0.1856(5) -0.06362(10) 0.4980(4) 0.0427(8) Uani d 1
H H14 0.1500 -0.0362 0.5291 0.051 Uiso calc 1

loop_
_atom_site_aniso_label
_atom_site_aniso_U_11
_atom_site_aniso_U_22
_atom_site_aniso_U_33
_atom_site_aniso_U_12
_atom_site_aniso_U_13
_atom_site_aniso_U_23
N1 0.0389(15) 0.0446(16) 0.0509(17) 0.0087(12) -0.0098(13) 0.0000(13)
N2 0.0338(14) 0.0378(14) 0.0441(16) 0.0018(11) -0.0079(12) 0.0006(12)
N3 0.0362(15) 0.0416(15) 0.0504(18) -0.0002(12) -0.0095(13) -0.0018(12)
N4 0.0372(15) 0.0399(15) 0.0504(17) -0.0006(11) -0.0097(13) -0.0015(12)
N5 0.0359(14) 0.0373(14) 0.0435(16) 0.0001(11) -0.0078(12) -0.0024(12)
N6 0.0372(14) 0.0364(14) 0.0449(16) -0.0001(11) -0.0074(12) -0.0014(12)
N7 0.0377(15) 0.0371(15) 0.0529(18) 0.0005(11) -0.0131(13) -0.0055(12)
N8 0.0384(15) 0.0412(15) 0.0447(16) -0.0052(12) -0.0094(12) -0.0022(12)
O1 0.0475(15) 0.0693(17) 0.0659(17) -0.0054(12) -0.0220(13) -0.0176(14)
C1 0.059(2) 0.050(2) 0.076(3) 0.0151(18) -0.007(2) 0.0031(19)
C2 0.0427(19) 0.0389(18) 0.052(2) 0.0051(15) 0.0001(16) 0.0059(15)
C3 0.047(2) 0.0385(18) 0.062(2) 0.0008(15) -0.0065(17) -0.0014(16)
C4 0.0390(17) 0.0351(17) 0.048(2) -0.0022(14) -0.0066(15) -0.0008(14)
C5 0.044(2) 0.0443(19) 0.068(2) -0.0015(15) -0.0216(18) -0.0049(17)
C6 0.0334(16) 0.0363(16) 0.0353(17) -0.0016(13) -0.0036(13) 0.0018(13)
C7 0.0327(16) 0.0383(17) 0.0364(18) -0.0027(13) -0.0059(14) 0.0038(13)
C8 0.0351(17) 0.0406(18) 0.046(2) -0.0015(13) -0.0070(15) -0.0001(15)
C9 0.0354(16) 0.0430(18) 0.0373(18) -0.0031(14) -0.0044(14) 0.0018(14)
C10 0.0359(17) 0.0485(19) 0.050(2) 0.0055(14) -0.0114(15) -0.0051(15)
C11 0.0457(19) 0.0410(18) 0.056(2) 0.0016(15) -0.0080(16) -0.0108(16)
C12 0.0364(17) 0.056(2) 0.0382(19) -0.0075(15) -0.0069(14) -0.0036(15)
C13 0.0305(16) 0.053(2) 0.046(2) 0.0032(15) -0.0082(15) 0.0045(16)
C14 0.0372(17) 0.0407(18) 0.049(2) 0.0018(14) -0.0043(15) 0.0020(15)

loop_
_atom_type_symbol
_atom_type_description
_atom_type_scat_dispersion_real
_atom_type_scat_dispersion_imag
_atom_type_scat_source
C C 0.0033 0.0016 'International Tables Vol C Tables 4.2.6.8 and 6.1.1.4'
H H 0.0000 0.0000 'International Tables Vol C Tables 4.2.6.8 and 6.1.1.4'
N N 0.0061 0.0033 'International Tables Vol C Tables 4.2.6.8 and 6.1.1.4'
O O 0.0106 0.0060 'International Tables Vol C Tables 4.2.6.8 and 6.1.1.4'

loop_
_geom_angle_atom_site_label_1
_geom_angle_atom_site_label_2
_geom_angle_atom_site_label_3
_geom_angle
C2 N1 N2 104.7(3)
N1 N2 C6 117.7(2)
C4 N2 N1 112.0(2)
C4 N2 C6 130.4(3)
N4 N3 C6 118.3(3)
N3 N4 C7 116.8(3)
N6 N5 C6 117.2(3)
N5 N6 C7 117.6(2)
N8 N7 H7 120.0
C7 N7 H7 120.0
C7 N7 N8 120.0(3)
C8 N8 N7 115.6(3)
C12 O1 H1 109.5
H1A C1 H1B 109.5
H1A C1 H1C 109.5
H1B C1 H1C 109.5
C2 C1 H1A 109.5
C2 C1 H1B 109.5
C2 C1 H1C 109.5
N1 C2 C1 120.4(3)
N1 C2 C3 111.5(3)
C3 C2 C1 128.0(3)
C2 C3 H3 126.8
C4 C3 C2 106.5(3)
C4 C3 H3 126.8
N2 C4 C5 125.1(3)
C3 C4 N2 105.3(3)
C3 C4 C5 129.6(3)
C4 C5 H5A 109.5
C4 C5 H5B 109.5
C4 C5 H5C 109.5
H5A C5 H5B 109.5
H5A C5 H5C 109.5
H5B C5 H5C 109.5
N3 C6 N2 116.7(3)
N5 C6 N2 118.2(3)
N5 C6 N3 125.1(3)
N6 C7 N4 124.4(3)
N7 C7 N4 119.8(3)
N7 C7 N6 115.8(3)
N8 C8 H8 119.2
N8 C8 C9 121.6(3)
C9 C8 H8 119.2
C10 C9 C8 119.6(3)
C10 C9 C14 117.9(3)
C14 C9 C8 122.5(3)
C9 C10 H10 119.2
C11 C10 C9 121.7(3)
C11 C10 H10 119.2
C10 C11 H11 120.1
C10 C11 C12 119.7(3)
C12 C11 H11 120.1
O1 C12 C11 115.9(3)
O1 C12 C13 124.1(3)
C13 C12 C11 120.0(3)
C12 C13 H13 120.1
C14 C13 C12 119.8(3)
C14 C13 H13 120.1
C9 C14 H14 119.6
C13 C14 C9 120.9(3)
C13 C14 H14 119.6

loop_
_geom_bond_atom_site_label_1
_geom_bond_atom_site_label_2
_geom_bond_distance
_geom_bond_publ_flag
N1 N2 1.373(3) y
N1 C2 1.317(4) y
N2 C4 1.373(4) y
N2 C6 1.395(4) y
N3 N4 1.316(3) y
N3 C6 1.340(4) y
N4 C7 1.353(4) y
N5 N6 1.324(3) y
N5 C6 1.336(4) y
N6 C7 1.351(4) y
N7 H7 0.8600 ?
N7 N8 1.380(3) y
N7 C7 1.344(4) y
N8 C8 1.271(4) y
O1 H1 0.8200 ?
O1 C12 1.360(4) y
C1 H1A 0.9600 ?
C1 H1B 0.9600 ?
C1 H1C 0.9600 ?
C1 C2 1.495(4) y
C2 C3 1.403(4) y
C3 H3 0.9300 ?
C3 C4 1.370(4) y
C4 C5 1.486(4) y
C5 H5A 0.9600 ?
C5 H5B 0.9600 ?
C5 H5C 0.9600 ?
C8 H8 0.9300 ?
C8 C9 1.462(4) y
C9 C10 1.388(4) y
C9 C14 1.404(4) y
C10 H10 0.9300 ?
C10 C11 1.376(4) y
C11 H11 0.9300 ?
C11 C12 1.389(5) y
C12 C13 1.386(4) y
C13 H13 0.9300 ?
C13 C14 1.385(4) y
C14 H14 0.9300 ?

loop_
_geom_hbond_atom_site_label_D
_geom_hbond_atom_site_label_H
_geom_hbond_atom_site_label_A
_geom_hbond_site_symmetry_A
_geom_hbond_distance_DH
_geom_hbond_distance_HA
_geom_hbond_distance_DA
_geom_hbond_angle_DHA
_geom_hbond_publ_flag
O1 H1 N1 3_556 0.8200 2.4500 2.895(4) 115.00 yes
O1 H1 N3 3_556 0.8200 2.2800 3.090(4) 172.00 yes
N7 H7 N6 3_757 0.8600 2.2100 3.060(4) 169.00 yes
C5 H5A N5 . 0.9600 2.1100 2.863(4) 134.00 yes
C13 H13 N4 3_556 0.9300 2.6000 3.490(4) 161.00 yes

loop_
_geom_torsion_atom_site_label_1
_geom_torsion_atom_site_label_2
_geom_torsion_atom_site_label_3
_geom_torsion_atom_site_label_4
_geom_torsion
N1 N2 C4 C3 0.1(4)
N1 N2 C4 C5 179.8(3)
N1 N2 C6 N3 -6.3(4)
N1 N2 C6 N5 176.0(3)
N1 C2 C3 C4 -0.1(4)
N2 N1 C2 C1 -179.2(3)
N2 N1 C2 C3 0.2(4)
N3 N4 C7 N6 6.7(5)
N3 N4 C7 N7 -175.5(3)
N4 N3 C6 N2 176.0(3)
N4 N3 C6 N5 -6.4(5)
N5 N6 C7 N4 -7.9(4)
N5 N6 C7 N7 174.2(3)
N6 N5 C6 N2 -177.3(3)
N6 N5 C6 N3 5.2(4)
N7 N8 C8 C9 -180.0(3)
N8 N7 C7 N4 1.4(4)
N8 N7 C7 N6 179.5(3)
N8 C8 C9 C10 -178.4(3)
N8 C8 C9 C14 1.9(5)
O1 C12 C13 C14 179.6(3)
C1 C2 C3 C4 179.2(3)
C2 N1 N2 C4 -0.2(3)
C2 N1 N2 C6 179.6(3)
C2 C3 C4 N2 0.0(4)
C2 C3 C4 C5 -179.7(3)
C4 N2 C6 N3 173.4(3)
C4 N2 C6 N5 -4.3(5)
C6 N2 C4 C3 -179.6(3)
C6 N2 C4 C5 0.1(5)
C6 N3 N4 C7 0.4(4)
C6 N5 N6 C7 1.8(4)
C7 N7 N8 C8 178.9(3)
C8 C9 C10 C11 -179.8(3)
C8 C9 C14 C13 179.8(3)
C9 C10 C11 C12 -0.3(5)
C10 C9 C14 C13 0.2(5)
C10 C11 C12 O1 -179.6(3)
C10 C11 C12 C13 0.7(5)
C11 C12 C13 C14 -0.7(5)
C12 C13 C14 C9 0.2(5)
C14 C9 C10 C11 -0.1(5)

_cod_database_fobs_code 2021120
